data_7227060
loop_
_publ_author_name
'Feng, S. S.'
'Zheng, J. F.'
'Lu, L. P.'
'Lu, H. G.'
'Gao, Z. Q.'
'Dong, Y. H.'

_publ_section_title
;
 Metal-responsive activation of C--O and C--C bonds of an aromatic vicinal
 diol in hydrothermal conditions: synthesis, structure, mechanism and
 magnetic properties
;
_journal_issue 47
_journal_name_full CrystEngComm
_journal_page_first 9077
_journal_paper_doi 10.1039/C6CE01708H
_journal_volume 18
_journal_year 2016
_chemical_formula_moiety '[(C7H6N2)8Cu2Cl] (HCOO) (NO3)2'
_chemical_formula_sum 'C57 H49 Cl Cu2 N18 O8'
_chemical_formula_weight 1276.67
_space_group_crystal_system tetragonal
_space_group_IT_number 130
_space_group_name_Hall '-P 4a 2ac'
_space_group_name_H-M_alt 'P 4/n c c'
_symmetry_space_group_name_Hall '-P 4a 2ac'
_symmetry_space_group_name_H-M 'P 4/n c c :2'
_atom_sites_solution_hydrogens geom
_audit_creation_method SHELXL-2014/7
_audit_update_record
;
2016-11-03 deposited with the CCDC.
2016-11-09 downloaded from the CCDC.
;
_cell_angle_alpha 90
_cell_angle_beta 90
_cell_angle_gamma 90
_cell_formula_units_Z 4
_cell_length_a 15.327(3)
_cell_length_b 15.327(3)
_cell_length_c 25.887(5)
_cell_measurement_reflns_used 2208
_cell_measurement_temperature 100(2)
_cell_measurement_theta_max 25.056
_cell_measurement_theta_min 2.312
_cell_volume 6081(2)
_computing_structure_refinement 'SHELXL-2014/7 (Sheldrick, 2014)'
_diffrn_ambient_temperature 100(2)
_diffrn_measured_fraction_theta_full 0.994
_diffrn_measured_fraction_theta_max 0.994
_diffrn_measurement_device_type mar555
_diffrn_measurement_method 'oscillation mode'
_diffrn_radiation_monochromator 'double crystal monochromator'
_diffrn_radiation_source 'synchrotron, 3W1A at BSRF'
_diffrn_radiation_type synchrotron
_diffrn_radiation_wavelength 0.7200
_diffrn_reflns_av_R_equivalents 0.1473
_diffrn_reflns_av_unetI/netI 0.0719
_diffrn_reflns_Laue_measured_fraction_full 0.994
_diffrn_reflns_Laue_measured_fraction_max 0.994
_diffrn_reflns_limit_h_max 20
_diffrn_reflns_limit_h_min 0
_diffrn_reflns_limit_k_max 20
_diffrn_reflns_limit_k_min -20
_diffrn_reflns_limit_l_max 34
_diffrn_reflns_limit_l_min -34
_diffrn_reflns_number 24818
_diffrn_reflns_point_group_measured_fraction_full 0.994
_diffrn_reflns_point_group_measured_fraction_max 0.994
_diffrn_reflns_theta_full 25.242
_diffrn_reflns_theta_max 28.136
_diffrn_reflns_theta_min 2.451
_exptl_absorpt_coefficient_mu 0.811
_exptl_absorpt_correction_T_max 0.9606
_exptl_absorpt_correction_T_min 0.9233
_exptl_absorpt_correction_type multi-scan
_exptl_absorpt_process_details sadabs
_exptl_crystal_colour blue
_exptl_crystal_density_diffrn 1.394
_exptl_crystal_description block
_exptl_crystal_F_000 2624
_exptl_crystal_size_max 0.10
_exptl_crystal_size_mid 0.10
_exptl_crystal_size_min 0.05
_refine_diff_density_max 1.802
_refine_diff_density_min -3.612
_refine_diff_density_rms 0.457
_refine_ls_extinction_coef 0.108(11)
_refine_ls_extinction_expression Fc^*^=kFc[1+0.001xFc^2^\l^3^/sin(2\q)]^-1/4^
_refine_ls_extinction_method 'SHELXL-2014/7 (Sheldrick 2014'
_refine_ls_goodness_of_fit_ref 1.678
_refine_ls_hydrogen_treatment constr
_refine_ls_matrix_type full
_refine_ls_number_parameters 209
_refine_ls_number_reflns 3716
_refine_ls_number_restraints 6
_refine_ls_restrained_S_all 1.694
_refine_ls_R_factor_all 0.1662
_refine_ls_R_factor_gt 0.1543
_refine_ls_shift/su_max 0.001
_refine_ls_shift/su_mean 0.000
_refine_ls_structure_factor_coef Fsqd
_refine_ls_weighting_details 'w=1/[\s^2^(Fo^2^)+(0.2000P)^2^] where P=(Fo^2^+2Fc^2^)/3'
_refine_ls_weighting_scheme calc
_refine_ls_wR_factor_gt 0.3389
_refine_ls_wR_factor_ref 0.3501
_reflns_Friedel_coverage 0.000
_reflns_number_gt 3409
_reflns_number_total 3716
_reflns_threshold_expression 'I > 2\s(I)'
_cod_data_source_file c6ce01708h2.cif
_cod_data_source_block '_complex_7'
_cod_depositor_comments 'Adding full bibliography for 7227055--7227060.cif.'
_cod_original_cell_volume 6081(3)
_cod_database_code 7227060
_shelx_shelxl_version_number 2014/7
_shelx_space_group_comment
;
The symmetry employed for this shelxl refinement is uniquely defined
by the following loop, which should always be used as a source of
symmetry information in preference to the above space-group names.
They are only intended as comments.
;

loop_
_space_group_symop_operation_xyz
'x, y, z'
'-y+1/2, x, z'
'-x+1/2, -y+1/2, z'
'y, -x+1/2, z'
'x+1/2, -y, -z+1/2'
'y+1/2, x+1/2, -z+1/2'
'-x, y+1/2, -z+1/2'
'-y, -x, -z+1/2'
'-x, -y, -z'
'y-1/2, -x, -z'
'x-1/2, y-1/2, -z'
'-y, x-1/2, -z'
'-x-1/2, y, z-1/2'
'-y-1/2, -x-1/2, z-1/2'
'x, -y-1/2, z-1/2'
'y, x, z-1/2'

loop_
_atom_site_label
_atom_site_type_symbol
_atom_site_fract_x
_atom_site_fract_y
_atom_site_fract_z
_atom_site_U_iso_or_equiv
_atom_site_adp_type
_atom_site_occupancy
_atom_site_site_symmetry_order
_atom_site_calc_flag
_atom_site_refinement_flags_posn
_atom_site_refinement_flags_adp
_atom_site_refinement_flags_occupancy
Cu1 Cu 0.2500 0.2500 0.58065(3) 0.0353(4) Uani 1 4 d S T P
Cu2 Cu 0.2500 0.2500 0.37813(3) 0.0433(4) Uani 1 4 d S T P
Cl1 Cl 0.2500 0.2500 0.47967(5) 0.0490(6) Uani 1 4 d S T P
N1 N 0.12954(13) 0.30058(14) 0.58695(8) 0.0410(5) Uani 1 1 d . . .
N2 N -0.01311(16) 0.3106(2) 0.57348(11) 0.0571(7) Uani 1 1 d . . .
H2 H -0.0637 0.2999 0.5606 0.068 Uiso 1 1 calc R U .
N3 N 0.21934(16) 0.12328(16) 0.37256(9) 0.0487(6) Uani 1 1 d . . .
N4 N 0.16743(17) -0.00505(18) 0.39761(10) 0.0562(7) Uani 1 1 d . . .
H4 H 0.1428 -0.0436 0.4168 0.067 Uiso 1 1 calc R U .
C1 C 0.06201(19) 0.2708(2) 0.56036(11) 0.0489(7) Uani 1 1 d . . .
H1 H 0.0660 0.2273 0.5354 0.059 Uiso 1 1 calc R U .
C2 C 0.09533(16) 0.36397(15) 0.62047(10) 0.0418(6) Uani 1 1 d . . .
C3 C 0.13482(17) 0.41530(16) 0.65821(11) 0.0464(6) Uani 1 1 d . . .
H3 H 0.1942 0.4106 0.6652 0.056 Uiso 1 1 calc R U .
C4 C 0.0825(2) 0.47383(18) 0.68519(13) 0.0557(7) Uani 1 1 d . . .
H4A H 0.1076 0.5088 0.7105 0.067 Uiso 1 1 calc R U .
C5 C -0.0070(3) 0.4814(2) 0.67513(17) 0.0642(10) Uani 1 1 d . . .
H5 H -0.0397 0.5218 0.6937 0.077 Uiso 1 1 calc R U .
C6 C -0.04748(19) 0.4310(2) 0.63880(13) 0.0594(8) Uani 1 1 d . . .
H6 H -0.1070 0.4356 0.6325 0.071 Uiso 1 1 calc R U .
C7 C 0.00520(17) 0.37144(18) 0.61124(11) 0.0505(7) Uani 1 1 d . . .
C8 C 0.1776(2) 0.0794(2) 0.40892(11) 0.0534(7) Uani 1 1 d . . .
H8 H 0.1573 0.1048 0.4393 0.064 Uiso 1 1 calc R U .
C9 C 0.23696(19) 0.0622(2) 0.33407(11) 0.0465(7) Uani 1 1 d . . .
C10 C 0.27878(18) 0.0712(2) 0.28629(11) 0.0517(7) Uani 1 1 d . . .
H10 H 0.3011 0.1246 0.2755 0.062 Uiso 1 1 calc R U .
C11 C 0.28555(17) -0.0029(2) 0.25561(12) 0.0567(8) Uani 1 1 d . . .
H11 H 0.3131 0.0009 0.2237 0.068 Uiso 1 1 calc R U .
C12 C 0.25126(16) -0.0839(4) 0.27210(15) 0.0607(12) Uani 1 1 d . . .
H12 H 0.2567 -0.1323 0.2506 0.073 Uiso 1 1 calc R U .
C13 C 0.21051(19) -0.0930(2) 0.31857(15) 0.0593(8) Uani 1 1 d . . .
H13 H 0.1882 -0.1465 0.3291 0.071 Uiso 1 1 calc R U .
C14 C 0.20349(17) -0.0191(2) 0.34966(12) 0.0518(7) Uani 1 1 d . . .
N5 N 0.0269(5) 0.9345(6) 0.4862(2) 0.084(3) Uani 0.5 1 d . . P
O1 O 0.0798(3) 0.8809(3) 0.46434(15) 0.0583(11) Uani 0.5 1 d . . P
O2 O -0.0291(7) 0.9066(8) 0.5133(3) 0.113(3) Uani 0.5 1 d . U P
O3 O 0.0405(6) 1.0177(7) 0.4832(2) 0.085(2) Uani 0.5 1 d . . P

loop_
_atom_site_aniso_label
_atom_site_aniso_U_11
_atom_site_aniso_U_22
_atom_site_aniso_U_33
_atom_site_aniso_U_23
_atom_site_aniso_U_13
_atom_site_aniso_U_12
Cu1 0.0368(4) 0.0368(4) 0.0324(6) 0.000 0.000 0.000
Cu2 0.0480(5) 0.0480(5) 0.0338(6) 0.000 0.000 0.000
Cl1 0.0583(8) 0.0583(8) 0.0303(9) 0.000 0.000 0.000
N1 0.0374(10) 0.0435(10) 0.0420(10) 0.0034(8) -0.0001(7) 0.0021(7)
N2 0.0404(11) 0.0727(16) 0.0580(14) 0.0076(12) -0.0061(9) -0.0017(10)
N3 0.0534(13) 0.0518(12) 0.0409(11) -0.0035(9) 0.0067(9) -0.0019(9)
N4 0.0558(13) 0.0589(14) 0.0538(13) 0.0001(10) 0.0069(10) -0.0087(10)
C1 0.0450(13) 0.0586(14) 0.0431(14) 0.0017(11) -0.0063(10) -0.0038(12)
C2 0.0412(11) 0.0409(11) 0.0432(12) 0.0078(9) 0.0045(9) 0.0031(8)
C3 0.0468(12) 0.0423(11) 0.0502(13) -0.0011(9) 0.0100(10) 0.0017(9)
C4 0.0582(15) 0.0440(12) 0.0648(17) -0.0058(11) 0.0164(12) -0.0005(11)
C5 0.0617(18) 0.0457(13) 0.085(2) 0.0071(14) 0.0295(18) 0.0106(12)
C6 0.0448(13) 0.0650(17) 0.0685(18) 0.0145(14) 0.0113(12) 0.0107(11)
C7 0.0400(12) 0.0554(14) 0.0560(14) 0.0120(11) 0.0048(10) 0.0045(10)
C8 0.0572(15) 0.0581(15) 0.0449(13) -0.0038(11) 0.0100(11) -0.0074(12)
C9 0.0405(10) 0.0559(15) 0.0432(14) -0.0052(11) 0.0017(9) 0.0018(10)
C10 0.0442(14) 0.0663(16) 0.0446(14) -0.0067(11) 0.0044(11) 0.0001(11)
C11 0.0433(14) 0.0755(19) 0.0514(14) -0.0148(13) 0.0010(10) 0.0043(12)
C12 0.047(2) 0.067(3) 0.068(3) -0.0258(16) -0.0050(11) 0.0083(10)
C13 0.0467(13) 0.0553(15) 0.0759(19) -0.0109(14) -0.0060(12) 0.0022(11)
C14 0.0428(11) 0.0576(15) 0.0551(15) -0.0060(12) -0.0016(10) -0.0007(10)
N5 0.089(5) 0.119(6) 0.045(3) -0.002(3) 0.003(3) -0.055(5)
O1 0.069(3) 0.062(2) 0.0439(18) 0.0001(17) 0.0163(19) -0.031(2)
O2 0.120(6) 0.124(6) 0.095(5) -0.038(4) 0.053(4) -0.052(5)
O3 0.083(5) 0.122(7) 0.051(3) 0.004(3) 0.014(2) -0.016(4)

loop_
_atom_type_symbol
_atom_type_description
_atom_type_scat_dispersion_real
_atom_type_scat_dispersion_imag
_atom_type_scat_source
C C 0.0033 0.0016 'International Tables Vol C Tables 4.2.6.8 and 6.1.1.4'
H H 0.0000 0.0000 'International Tables Vol C Tables 4.2.6.8 and 6.1.1.4'
N N 0.0061 0.0033 'International Tables Vol C Tables 4.2.6.8 and 6.1.1.4'
O O 0.0106 0.0060 'International Tables Vol C Tables 4.2.6.8 and 6.1.1.4'
Cl Cl 0.1484 0.1585 'International Tables Vol C Tables 4.2.6.8 and 6.1.1.4'
Cu Cu 0.3201 1.2651 'International Tables Vol C Tables 4.2.6.8 and 6.1.1.4'

loop_
_geom_angle_atom_site_label_1
_geom_angle_atom_site_label_2
_geom_angle_atom_site_label_3
_geom_angle
_geom_angle_site_symmetry_1
_geom_angle_site_symmetry_3
N1 Cu1 N1 170.68(13) 4 2
N1 Cu1 N1 89.622(11) 4 3
N1 Cu1 N1 89.622(11) 2 3
N1 Cu1 N1 89.622(11) 4 .
N1 Cu1 N1 89.622(11) 2 .
N1 Cu1 N1 170.68(13) 3 .
N1 Cu1 Cl1 94.66(6) 4 .
N1 Cu1 Cl1 94.66(6) 2 .
N1 Cu1 Cl1 94.66(6) 3 .
N1 Cu1 Cl1 94.66(6) . .
N3 Cu2 N3 89.704(11) 3 4
N3 Cu2 N3 89.704(11) 3 2
N3 Cu2 N3 171.76(15) 4 2
N3 Cu2 N3 171.75(15) 3 .
N3 Cu2 N3 89.703(11) 4 .
N3 Cu2 N3 89.704(11) 2 .
N3 Cu2 Cl1 94.12(7) 3 .
N3 Cu2 Cl1 94.12(7) 4 .
N3 Cu2 Cl1 94.12(7) 2 .
N3 Cu2 Cl1 94.12(7) . .
Cu1 Cl1 Cu2 180.0 . .
C1 N1 C2 105.6(2) . .
C1 N1 Cu1 122.9(2) . .
C2 N1 Cu1 131.32(17) . .
C1 N2 C7 108.1(2) . .
C1 N2 H2 125.9 . .
C7 N2 H2 125.9 . .
C8 N3 C9 105.2(2) . .
C8 N3 Cu2 123.7(2) . .
C9 N3 Cu2 131.1(2) . .
C8 N4 C14 107.6(2) . .
C8 N4 H4 126.2 . .
C14 N4 H4 126.2 . .
N1 C1 N2 112.4(3) . .
N1 C1 H1 123.8 . .
N2 C1 H1 123.8 . .
C3 C2 N1 131.5(2) . .
C3 C2 C7 120.0(2) . .
N1 C2 C7 108.5(2) . .
C4 C3 C2 117.8(3) . .
C4 C3 H3 121.1 . .
C2 C3 H3 121.1 . .
C3 C4 C5 121.6(3) . .
C3 C4 H4A 119.2 . .
C5 C4 H4A 119.2 . .
C6 C5 C4 121.7(3) . .
C6 C5 H5 119.1 . .
C4 C5 H5 119.1 . .
C5 C6 C7 117.0(3) . .
C5 C6 H6 121.5 . .
C7 C6 H6 121.5 . .
N2 C7 C2 105.4(2) . .
N2 C7 C6 132.7(3) . .
C2 C7 C6 121.9(3) . .
N3 C8 N4 113.1(2) . .
N3 C8 H8 123.4 . .
N4 C8 H8 123.4 . .
N3 C9 C10 130.9(3) . .
N3 C9 C14 108.6(3) . .
C10 C9 C14 120.5(3) . .
C11 C10 C9 117.3(3) . .
C11 C10 H10 121.4 . .
C9 C10 H10 121.4 . .
C10 C11 C12 121.2(3) . .
C10 C11 H11 119.4 . .
C12 C11 H11 119.4 . .
C13 C12 C11 121.8(4) . .
C13 C12 H12 119.1 . .
C11 C12 H12 119.1 . .
C12 C13 C14 117.5(4) . .
C12 C13 H13 121.2 . .
C14 C13 H13 121.2 . .
N4 C14 C13 132.8(3) . .
N4 C14 C9 105.5(3) . .
C13 C14 C9 121.7(3) . .
O2 N5 O1 119.0(9) . .
O2 N5 O3 120.4(10) . .
O1 N5 O3 120.2(6) . .
O2 N5 O3 50.5(7) . 9_576
O1 N5 O3 169.4(8) . 9_576
O3 N5 O3 70.1(8) . 9_576
O3 O2 N5 78.3(9) 9_576 .
O2 O3 N5 160.5(9) 9_576 .
O2 O3 N5 51.2(6) 9_576 9_576
N5 O3 N5 109.9(8) . 9_576
O2 O3 O3 100.1(9) 9_576 9_576
N5 O3 O3 60.8(8) . 9_576
N5 O3 O3 49.1(6) 9_576 9_576

loop_
_geom_bond_atom_site_label_1
_geom_bond_atom_site_label_2
_geom_bond_distance
_geom_bond_site_symmetry_2
Cu1 N1 2.009(2) 4
Cu1 N1 2.009(2) 2
Cu1 N1 2.009(2) 3
Cu1 N1 2.009(2) .
Cu1 Cl1 2.6141(14) .
Cu2 N3 2.003(2) 3
Cu2 N3 2.003(2) 4
Cu2 N3 2.003(2) 2
Cu2 N3 2.003(2) .
Cu2 Cl1 2.6285(15) .
N1 C1 1.324(4) .
N1 C2 1.404(3) .
N2 C1 1.347(4) .
N2 C7 1.380(4) .
N2 H2 0.8600 .
N3 C8 1.322(4) .
N3 C9 1.393(4) .
N4 C8 1.337(4) .
N4 C14 1.376(4) .
N4 H4 0.8600 .
C1 H1 0.9300 .
C2 C3 1.393(4) .
C2 C7 1.407(3) .
C3 C4 1.391(4) .
C3 H3 0.9300 .
C4 C5 1.401(5) .
C4 H4A 0.9300 .
C5 C6 1.367(6) .
C5 H5 0.9300 .
C6 C7 1.412(4) .
C6 H6 0.9300 .
C8 H8 0.9300 .
C9 C10 1.400(4) .
C9 C14 1.407(5) .
C10 C11 1.390(4) .
C10 H10 0.9300 .
C11 C12 1.414(7) .
C11 H11 0.9300 .
C12 C13 1.363(6) .
C12 H12 0.9300 .
C13 C14 1.394(4) .
C13 H13 0.9300 .
N5 O2 1.188(10) .
N5 O1 1.286(11) .
N5 O3 1.294(14) .
N5 O3 1.494(13) 9_576
O2 O3 1.177(14) 9_576
O3 O2 1.177(14) 9_576
O3 N5 1.494(13) 9_576
O3 O3 1.610(15) 9_576

loop_
_geom_torsion_atom_site_label_1
_geom_torsion_atom_site_label_2
_geom_torsion_atom_site_label_3
_geom_torsion_atom_site_label_4
_geom_torsion
_geom_torsion_site_symmetry_1
_geom_torsion_site_symmetry_4
C2 N1 C1 N2 0.8(3) . .
Cu1 N1 C1 N2 175.68(19) . .
C7 N2 C1 N1 0.3(3) . .
C1 N1 C2 C3 178.1(3) . .
Cu1 N1 C2 C3 3.9(4) . .
C1 N1 C2 C7 -1.6(3) . .
Cu1 N1 C2 C7 -175.83(18) . .
N1 C2 C3 C4 179.4(3) . .
C7 C2 C3 C4 -0.9(4) . .
C2 C3 C4 C5 0.1(4) . .
C3 C4 C5 C6 0.8(5) . .
C4 C5 C6 C7 -0.8(5) . .
C1 N2 C7 C2 -1.2(3) . .
C1 N2 C7 C6 -180.0(3) . .
C3 C2 C7 N2 -178.0(2) . .
N1 C2 C7 N2 1.7(3) . .
C3 C2 C7 C6 0.9(4) . .
N1 C2 C7 C6 -179.4(2) . .
C5 C6 C7 N2 178.5(3) . .
C5 C6 C7 C2 0.0(4) . .
C9 N3 C8 N4 0.7(4) . .
Cu2 N3 C8 N4 -177.4(2) . .
C14 N4 C8 N3 -1.2(4) . .
C8 N3 C9 C10 179.2(3) . .
Cu2 N3 C9 C10 -2.8(5) . .
C8 N3 C9 C14 0.0(3) . .
Cu2 N3 C9 C14 178.0(2) . .
N3 C9 C10 C11 -179.2(3) . .
C14 C9 C10 C11 -0.1(4) . .
C9 C10 C11 C12 0.2(4) . .
C10 C11 C12 C13 -0.2(5) . .
C11 C12 C13 C14 0.1(4) . .
C8 N4 C14 C13 -178.9(3) . .
C8 N4 C14 C9 1.2(3) . .
C12 C13 C14 N4 -179.9(3) . .
C12 C13 C14 C9 0.0(4) . .
N3 C9 C14 N4 -0.7(3) . .
C10 C9 C14 N4 180.0(3) . .
N3 C9 C14 C13 179.3(3) . .
C10 C9 C14 C13 0.0(4) . .
O1 N5 O2 O3 178.1(8) . 9_576
O3 N5 O2 O3 5.7(13) . 9_576
O2 N5 O3 O2 -17(3) . 9_576
O1 N5 O3 O2 171(2) . 9_576
O3 N5 O3 O2 -12(2) 9_576 9_576
O2 N5 O3 N5 -4.7(11) . 9_576
O1 N5 O3 N5 -177.0(8) . 9_576
O3 N5 O3 N5 -0.005(1) 9_576 9_576
O2 N5 O3 O3 -4.7(11) . 9_576
O1 N5 O3 O3 -177.0(8) . 9_576
